data_4311682
loop_
_publ_author_name
'Ari Lehtonen'
'Reijo Sillanp\"a\"a'

_publ_section_title
;
 Tungsten(VI) Complexes with Aminobis(phenolato) [O,N,O] Donor Ligands
;
_journal_name_full 'Inorganic Chemistry'
_journal_page_first 6501
_journal_page_last 6506
_journal_paper_doi 10.1021/ic049448h
_journal_volume 43
_journal_year 2004
_chemical_formula_moiety 'C19 H23 Cl2 N O3 W'
_chemical_formula_sum 'C19 H23 Cl2 N O3 W'
_chemical_formula_weight 568.13
_chemical_name_systematic
;
  cis-dichloro(methylamino-N,N-bis(2-methylene-4,6-di- 
methylphenolato)oxotungsten(VI)


;
_space_group_IT_number 19
_symmetry_cell_setting orthorhombic
_symmetry_space_group_name_Hall 'P 2ac 2ab'
_symmetry_space_group_name_H-M 'P 21 21 21'
_atom_sites_solution_hydrogens geom
_atom_sites_solution_primary direct
_atom_sites_solution_secondary difmap
_audit_creation_method SHELXL-97
_cell_angle_alpha 90.00
_cell_angle_beta 90.00
_cell_angle_gamma 90.00
_cell_formula_units_Z 8
_cell_length_a 14.0191(3)
_cell_length_b 15.4816(2)
_cell_length_c 18.2990(5)
_cell_measurement_reflns_used 4772
_cell_measurement_temperature 173(2)
_cell_measurement_theta_max 27.103
_cell_measurement_theta_min 0.407
_cell_volume 3971.58(15)
_computing_cell_refinement 'HKL Scalepack (Otwinowski & Minor 1997)'
_computing_data_collection 'Collect (Nonius BV, 1997-2000)'
_computing_data_reduction
;
HKL Denzo and Scalepack (Otwinowski & Minor 1997)
;
_computing_molecular_graphics 'Ortep-3 for Windows (Farrugia, 1997)'
_computing_publication_material 'WinGX publication routines (Farrugia, 1999)'
_computing_structure_refinement 'SHELXL-97 (Sheldrick, 1997)'
_computing_structure_solution 'SHELXS-97 (Sheldrick, 1997)'
_diffrn_ambient_temperature 173(2)
_diffrn_detector 'CCD plate'
_diffrn_detector_area_resol_mean 9
_diffrn_measured_fraction_theta_full 0.992
_diffrn_measured_fraction_theta_max 0.992
_diffrn_measurement_device '95mm CCD camera on \k-goniostat'
_diffrn_measurement_device_type KappaCCD
_diffrn_measurement_method 'CCD rotation images, thick slices'
_diffrn_radiation_monochromator 'horizonally mounted graphite crystal'
_diffrn_radiation_probe x-ray
_diffrn_radiation_type MoK\a
_diffrn_radiation_wavelength 0.71073
_diffrn_reflns_av_R_equivalents 0.0633
_diffrn_reflns_av_sigmaI/netI 0.0612
_diffrn_reflns_limit_h_max 13
_diffrn_reflns_limit_h_min -17
_diffrn_reflns_limit_k_max 18
_diffrn_reflns_limit_k_min -19
_diffrn_reflns_limit_l_max 23
_diffrn_reflns_limit_l_min -21
_diffrn_reflns_number 34591
_diffrn_reflns_theta_full 27.16
_diffrn_reflns_theta_max 27.16
_diffrn_reflns_theta_min 2.91
_diffrn_source 'Enraf Nonius FR590'
_exptl_absorpt_coefficient_mu 6.105
_exptl_absorpt_correction_T_max 0.695
_exptl_absorpt_correction_T_min 0.366
_exptl_absorpt_correction_type refdelf
_exptl_absorpt_process_details
;
Sheldrick, G.M. (anon) SHELX97 Release 97-2 (1998)
I/sigma threshold for reflections     =   5.000
Delta(U)/lambda**2                    =   0.000
Highest even order spherical harmonic =       6
Highest odd  order spherical harmonic =       3
;
_exptl_crystal_colour red
_exptl_crystal_density_diffrn 1.900
_exptl_crystal_density_method 'not measured'
_exptl_crystal_description plate
_exptl_crystal_F_000 2208
_exptl_crystal_size_max 0.20
_exptl_crystal_size_mid 0.14
_exptl_crystal_size_min 0.06
_refine_diff_density_max 0.681
_refine_diff_density_min -0.878
_refine_diff_density_rms 0.142
_refine_ls_abs_structure_details 'Flack H D (1983), Acta Cryst. A39, 876-881'
_refine_ls_abs_structure_Flack 0.008(6)
_refine_ls_extinction_method none
_refine_ls_goodness_of_fit_ref 1.016
_refine_ls_hydrogen_treatment constr
_refine_ls_matrix_type full
_refine_ls_number_parameters 469
_refine_ls_number_reflns 8734
_refine_ls_number_restraints 0
_refine_ls_restrained_S_all 1.016
_refine_ls_R_factor_all 0.0522
_refine_ls_R_factor_gt 0.0336
_refine_ls_shift/su_max 0.002
_refine_ls_shift/su_mean 0.000
_refine_ls_structure_factor_coef Fsqd
_refine_ls_weighting_details 'calc w=1/[\s^2^(Fo^2^)+(0.0257P)^2^+0.0000P] where P=(Fo^2^+2Fc^2^)/3'
_refine_ls_weighting_scheme calc
_refine_ls_wR_factor_gt 0.0582
_refine_ls_wR_factor_ref 0.0624
_reflns_number_gt 7210
_reflns_number_total 8734
_reflns_threshold_expression >2s(I)
_cod_data_source_file ic049448hsi20040429_074507_3.cif
_cod_data_source_block wabi1=cis-4
_cod_database_code 4311682
_exptl_absorpt_factor_mur 0.542
_exptl_absorpt_rmerge_before 0.0664
_exptl_absorpt_rmerge_after 0.0409

loop_
_symmetry_equiv_pos_as_xyz
'x, y, z'
'-x+1/2, -y, z+1/2'
'x+1/2, -y+1/2, -z'
'-x, y+1/2, -z+1/2'

loop_
_atom_site_label
_atom_site_type_symbol
_atom_site_fract_x
_atom_site_fract_y
_atom_site_fract_z
_atom_site_U_iso_or_equiv
_atom_site_adp_type
_atom_site_occupancy
_atom_site_symmetry_multiplicity
_atom_site_calc_flag
_atom_site_refinement_flags
_atom_site_disorder_assembly
_atom_site_disorder_group
W1 W 0.268123(15) 0.661592(11) 0.750567(15) 0.02045(6) Uani 1 1 d . . .
Cl1 Cl 0.22865(12) 0.69145(8) 0.87413(9) 0.0344(4) Uani 1 1 d . . .
Cl2 Cl 0.42595(11) 0.66606(10) 0.79212(11) 0.0408(5) Uani 1 1 d . . .
O1 O 0.2587(3) 0.7637(2) 0.7208(2) 0.0306(10) Uani 1 1 d . . .
O2 O 0.3104(3) 0.6118(2) 0.6639(2) 0.0248(10) Uani 1 1 d . . .
O3 O 0.1383(2) 0.6315(2) 0.7425(2) 0.0188(9) Uani 1 1 d . . .
N8 N 0.2752(3) 0.5050(3) 0.7834(2) 0.0193(11) Uani 1 1 d . . .
C1 C 0.3506(4) 0.5413(3) 0.6297(4) 0.0237(15) Uani 1 1 d . . .
C2 C 0.3693(4) 0.5485(4) 0.5550(4) 0.0237(15) Uani 1 1 d . . .
C3 C 0.4104(4) 0.4773(4) 0.5202(4) 0.0265(14) Uani 1 1 d . . .
H3 H 0.4243 0.4809 0.4695 0.032 Uiso 1 1 calc R . .
C4 C 0.4315(4) 0.4014(4) 0.5573(4) 0.0260(16) Uani 1 1 d . . .
C5 C 0.4112(4) 0.3980(3) 0.6321(4) 0.0218(14) Uani 1 1 d . . .
H5 H 0.4251 0.3465 0.6582 0.026 Uiso 1 1 calc R . .
C6 C 0.3715(4) 0.4670(3) 0.6696(3) 0.0191(13) Uani 1 1 d . . .
C7 C 0.3616(4) 0.4631(3) 0.7507(4) 0.0212(13) Uani 1 1 d . . .
H7A H 0.4188 0.4903 0.7726 0.025 Uiso 1 1 calc R . .
H7B H 0.3618 0.4016 0.7654 0.025 Uiso 1 1 calc R . .
C9 C 0.1899(3) 0.4584(3) 0.7533(4) 0.0207(12) Uani 1 1 d . . .
H9A H 0.1958 0.3961 0.7645 0.025 Uiso 1 1 calc R . .
H9B H 0.1891 0.4649 0.6995 0.025 Uiso 1 1 calc R . .
C10 C 0.0976(4) 0.4913(3) 0.7839(3) 0.0193(13) Uani 1 1 d . . .
C11 C 0.0315(4) 0.4368(3) 0.8163(3) 0.0192(13) Uani 1 1 d . . .
H11 H 0.0456 0.3771 0.8209 0.023 Uiso 1 1 calc R . .
C12 C -0.0548(4) 0.4681(4) 0.8423(3) 0.0225(14) Uani 1 1 d . . .
C13 C -0.0748(4) 0.5556(3) 0.8356(3) 0.0220(14) Uani 1 1 d . . .
H13 H -0.1338 0.5771 0.8537 0.026 Uiso 1 1 calc R . .
C14 C -0.0103(4) 0.6131(4) 0.8030(4) 0.0230(15) Uani 1 1 d . . .
C15 C 0.0751(4) 0.5776(3) 0.7768(3) 0.0172(13) Uani 1 1 d . . .
C16 C 0.2801(4) 0.4882(3) 0.8630(3) 0.0239(13) Uani 1 1 d . . .
H16A H 0.2962 0.4275 0.8714 0.036 Uiso 1 1 calc R . .
H16B H 0.2181 0.5010 0.8853 0.036 Uiso 1 1 calc R . .
H16C H 0.3291 0.5252 0.8849 0.036 Uiso 1 1 calc R . .
C17 C 0.3514(4) 0.6325(4) 0.5147(4) 0.0295(16) Uani 1 1 d . . .
H17A H 0.3988 0.6754 0.5297 0.044 Uiso 1 1 calc R . .
H17B H 0.2873 0.6537 0.5264 0.044 Uiso 1 1 calc R . .
H17C H 0.3563 0.6226 0.4619 0.044 Uiso 1 1 calc R . .
C18 C 0.4784(5) 0.3266(4) 0.5187(4) 0.0353(17) Uani 1 1 d . . .
H18A H 0.5161 0.3483 0.4775 0.053 Uiso 1 1 calc R . .
H18B H 0.4293 0.2869 0.5006 0.053 Uiso 1 1 calc R . .
H18C H 0.5203 0.2960 0.5528 0.053 Uiso 1 1 calc R . .
C19 C -0.1278(5) 0.4086(4) 0.8781(4) 0.0319(17) Uani 1 1 d . . .
H19A H -0.1061 0.3931 0.9273 0.048 Uiso 1 1 calc R . .
H19B H -0.1350 0.3561 0.8487 0.048 Uiso 1 1 calc R . .
H19C H -0.1894 0.4384 0.8813 0.048 Uiso 1 1 calc R . .
C20 C -0.0327(5) 0.7083(3) 0.7949(4) 0.0295(16) Uani 1 1 d . . .
H20A H -0.0685 0.7177 0.7496 0.044 Uiso 1 1 calc R . .
H20B H 0.0269 0.7413 0.7932 0.044 Uiso 1 1 calc R . .
H20C H -0.0710 0.7276 0.8366 0.044 Uiso 1 1 calc R . .
W2 W -0.253292(17) 0.646813(12) 0.640307(13) 0.02259(6) Uani 1 1 d . . .
Cl11 Cl -0.22087(11) 0.65530(9) 0.51498(9) 0.0349(4) Uani 1 1 d . . .
Cl12 Cl -0.41280(11) 0.63927(10) 0.60456(12) 0.0432(5) Uani 1 1 d . . .
O11 O -0.2460(3) 0.7531(2) 0.6598(2) 0.0353(11) Uani 1 1 d . . .
O12 O -0.2909(3) 0.6085(2) 0.7327(2) 0.0269(11) Uani 1 1 d . . .
O13 O -0.1229(3) 0.6195(2) 0.6500(2) 0.0223(10) Uani 1 1 d . . .
N28 N -0.2605(4) 0.4856(2) 0.6231(2) 0.0195(10) Uani 1 1 d . . .
C21 C -0.3373(4) 0.5462(3) 0.7719(3) 0.0218(15) Uani 1 1 d . . .
C22 C -0.3610(4) 0.5645(3) 0.8436(4) 0.0227(15) Uani 1 1 d . . .
C23 C -0.4094(4) 0.5008(4) 0.8839(4) 0.0268(15) Uani 1 1 d . . .
H23 H -0.4272 0.5126 0.9330 0.032 Uiso 1 1 calc R . .
C24 C -0.4319(4) 0.4212(4) 0.8537(4) 0.0237(14) Uani 1 1 d . . .
C25 C -0.4067(4) 0.4062(3) 0.7810(4) 0.0235(15) Uani 1 1 d . . .
H25 H -0.4217 0.3518 0.7600 0.028 Uiso 1 1 calc R . .
C26 C -0.3610(4) 0.4670(3) 0.7384(4) 0.0221(14) Uani 1 1 d . . .
C27 C -0.3469(4) 0.4480(4) 0.6584(4) 0.0239(16) Uani 1 1 d . . .
H27A H -0.3445 0.3845 0.6522 0.029 Uiso 1 1 calc R . .
H27B H -0.4037 0.4690 0.6317 0.029 Uiso 1 1 calc R . .
C29 C -0.1749(4) 0.4458(4) 0.6595(4) 0.0215(15) Uani 1 1 d . . .
H29A H -0.1802 0.3821 0.6570 0.026 Uiso 1 1 calc R . .
H29B H -0.1742 0.4626 0.7117 0.026 Uiso 1 1 calc R . .
C30 C -0.0823(4) 0.4736(3) 0.6243(3) 0.0181(13) Uani 1 1 d . . .
C31 C -0.0161(4) 0.4145(3) 0.5971(4) 0.0228(14) Uani 1 1 d . . .
H31 H -0.0306 0.3546 0.5991 0.027 Uiso 1 1 calc R . .
C32 C 0.0692(5) 0.4402(4) 0.5675(4) 0.0270(15) Uani 1 1 d . . .
C33 C 0.0891(4) 0.5291(3) 0.5648(4) 0.0218(14) Uani 1 1 d . . .
H33 H 0.1481 0.5477 0.5448 0.026 Uiso 1 1 calc R . .
C34 C 0.0250(4) 0.5908(3) 0.5907(4) 0.0227(14) Uani 1 1 d . . .
C35 C -0.0591(4) 0.5607(3) 0.6210(3) 0.0196(14) Uani 1 1 d . . .
C36 C -0.3380(4) 0.6514(4) 0.8777(4) 0.0323(16) Uani 1 1 d . . .
H36A H -0.3436 0.6967 0.8406 0.048 Uiso 1 1 calc R . .
H36B H -0.2728 0.6505 0.8970 0.048 Uiso 1 1 calc R . .
H36C H -0.3828 0.6630 0.9176 0.048 Uiso 1 1 calc R . .
C37 C -0.4846(5) 0.3533(4) 0.8966(4) 0.0375(17) Uani 1 1 d . . .
H37A H -0.5398 0.3795 0.9208 0.056 Uiso 1 1 calc R . .
H37B H -0.4419 0.3285 0.9335 0.056 Uiso 1 1 calc R . .
H37C H -0.5063 0.3076 0.8634 0.056 Uiso 1 1 calc R . .
C38 C -0.2634(5) 0.4568(3) 0.5455(3) 0.0296(14) Uani 1 1 d . . .
H38A H -0.3240 0.4744 0.5235 0.044 Uiso 1 1 calc R . .
H38B H -0.2576 0.3937 0.5434 0.044 Uiso 1 1 calc R . .
H38C H -0.2104 0.4832 0.5186 0.044 Uiso 1 1 calc R . .
C39 C 0.1416(5) 0.3757(4) 0.5393(5) 0.045(2) Uani 1 1 d . . .
H39A H 0.1187 0.3170 0.5485 0.067 Uiso 1 1 calc R . .
H39B H 0.2026 0.3845 0.5644 0.067 Uiso 1 1 calc R . .
H39C H 0.1504 0.3841 0.4866 0.067 Uiso 1 1 calc R . .
C40 C 0.0465(5) 0.6860(3) 0.5870(4) 0.0305(16) Uani 1 1 d . . .
H40A H 0.0488 0.7098 0.6365 0.046 Uiso 1 1 calc R . .
H40B H -0.0036 0.7152 0.5590 0.046 Uiso 1 1 calc R . .
H40C H 0.1081 0.6948 0.5629 0.046 Uiso 1 1 calc R . .

loop_
_atom_site_aniso_label
_atom_site_aniso_U_11
_atom_site_aniso_U_22
_atom_site_aniso_U_33
_atom_site_aniso_U_23
_atom_site_aniso_U_13
_atom_site_aniso_U_12
W1 0.01782(10) 0.01483(10) 0.02869(13) 0.00322(10) -0.00470(13) -0.00052(8)
Cl1 0.0450(11) 0.0281(7) 0.0302(9) -0.0047(6) -0.0086(9) 0.0070(6)
Cl2 0.0215(8) 0.0326(9) 0.0684(14) 0.0078(8) -0.0153(8) -0.0019(7)
O1 0.023(2) 0.0206(18) 0.048(3) 0.0080(16) -0.004(2) -0.0041(18)
O2 0.028(2) 0.019(2) 0.028(3) 0.0072(17) 0.005(2) 0.0064(16)
O3 0.0216(19) 0.0169(18) 0.018(2) 0.0033(17) 0.000(2) -0.0025(13)
N8 0.020(3) 0.023(2) 0.015(3) 0.0058(18) -0.004(2) 0.0052(19)
C1 0.018(3) 0.022(3) 0.032(4) 0.004(3) 0.001(3) -0.009(2)
C2 0.014(3) 0.032(3) 0.025(4) 0.005(3) -0.003(3) -0.007(2)
C3 0.026(4) 0.035(3) 0.019(4) 0.000(3) 0.005(3) -0.003(3)
C4 0.023(4) 0.022(3) 0.033(5) 0.001(3) 0.003(3) -0.002(2)
C5 0.017(3) 0.021(3) 0.027(4) 0.001(3) -0.001(3) -0.001(2)
C6 0.016(3) 0.021(3) 0.021(4) 0.003(2) 0.000(3) -0.001(2)
C7 0.019(3) 0.021(3) 0.023(4) 0.007(3) 0.000(4) 0.0083(19)
C9 0.023(3) 0.014(3) 0.024(4) -0.001(3) 0.000(4) -0.0043(19)
C10 0.018(3) 0.021(3) 0.018(4) -0.002(2) -0.005(3) 0.005(2)
C11 0.021(3) 0.018(3) 0.019(4) -0.003(2) -0.003(3) -0.003(2)
C12 0.024(3) 0.031(3) 0.013(4) -0.002(3) -0.006(3) -0.003(2)
C13 0.020(3) 0.024(3) 0.023(4) -0.005(3) 0.002(3) 0.001(2)
C14 0.019(3) 0.021(3) 0.029(4) -0.006(3) -0.005(3) 0.000(2)
C15 0.014(3) 0.015(3) 0.022(4) -0.001(2) 0.003(3) -0.002(2)
C16 0.028(3) 0.023(3) 0.021(3) 0.004(2) -0.004(3) 0.005(2)
C17 0.028(4) 0.033(4) 0.028(4) 0.011(3) -0.003(3) -0.001(3)
C18 0.037(4) 0.032(4) 0.037(5) 0.001(3) 0.014(3) 0.004(3)
C19 0.028(4) 0.031(4) 0.037(5) -0.002(3) 0.007(3) -0.006(3)
C20 0.030(4) 0.023(3) 0.035(5) -0.006(3) -0.003(3) 0.000(3)
W2 0.02170(12) 0.01425(10) 0.03183(14) -0.00067(9) -0.00233(13) 0.00029(9)
Cl11 0.0416(9) 0.0327(8) 0.0303(9) 0.0082(6) -0.0073(7) -0.0116(7)
Cl12 0.0205(8) 0.0329(9) 0.0761(15) 0.0000(9) -0.0086(9) 0.0042(7)
O11 0.034(3) 0.0190(19) 0.053(3) -0.0016(16) 0.002(3) 0.0037(19)
O12 0.028(2) 0.019(2) 0.034(3) -0.0043(17) 0.004(2) -0.0025(15)
O13 0.020(2) 0.0182(19) 0.029(3) -0.0028(17) -0.002(2) 0.0012(15)
N28 0.021(3) 0.018(2) 0.020(3) -0.0029(16) 0.002(3) 0.002(2)
C21 0.015(3) 0.020(3) 0.030(4) -0.001(2) -0.001(3) 0.007(2)
C22 0.019(3) 0.023(3) 0.027(4) -0.010(3) 0.001(3) 0.008(2)
C23 0.021(3) 0.038(4) 0.022(4) 0.004(3) 0.005(3) 0.009(3)
C24 0.018(3) 0.024(3) 0.028(4) 0.001(3) -0.003(3) 0.006(2)
C25 0.020(3) 0.019(3) 0.032(4) 0.000(2) 0.000(3) 0.005(2)
C26 0.015(3) 0.028(3) 0.023(4) 0.001(3) 0.001(3) 0.005(2)
C27 0.019(3) 0.020(3) 0.032(5) -0.002(3) 0.002(3) -0.006(2)
C29 0.019(3) 0.021(3) 0.024(5) -0.001(3) -0.002(3) 0.004(2)
C30 0.017(3) 0.023(3) 0.015(4) 0.006(2) -0.002(3) -0.003(2)
C31 0.022(4) 0.019(3) 0.027(4) 0.003(2) 0.000(3) 0.000(2)
C32 0.026(4) 0.036(4) 0.019(4) -0.001(3) -0.001(3) 0.000(3)
C33 0.014(3) 0.025(3) 0.026(4) 0.003(3) -0.001(3) -0.001(2)
C34 0.022(4) 0.025(3) 0.021(4) 0.003(2) -0.010(3) -0.009(2)
C35 0.019(3) 0.022(3) 0.018(4) -0.003(2) -0.003(3) -0.001(2)
C36 0.032(4) 0.030(3) 0.035(5) -0.012(3) 0.002(3) 0.010(3)
C37 0.040(4) 0.038(4) 0.034(5) 0.010(3) 0.001(3) 0.007(3)
C38 0.036(4) 0.026(3) 0.027(4) -0.007(2) 0.002(4) -0.001(3)
C39 0.028(4) 0.039(4) 0.068(6) 0.004(4) 0.018(4) 0.009(3)
C40 0.033(4) 0.024(3) 0.035(5) -0.002(3) -0.003(3) -0.008(3)

loop_
_atom_type_symbol
_atom_type_description
_atom_type_scat_dispersion_real
_atom_type_scat_dispersion_imag
_atom_type_scat_source
C C 0.0033 0.0016 'International Tables Vol C Tables 4.2.6.8 and 6.1.1.4'
H H 0.0000 0.0000 'International Tables Vol C Tables 4.2.6.8 and 6.1.1.4'
Cl Cl 0.1484 0.1585 'International Tables Vol C Tables 4.2.6.8 and 6.1.1.4'
N N 0.0061 0.0033 'International Tables Vol C Tables 4.2.6.8 and 6.1.1.4'
O O 0.0106 0.0060 'International Tables Vol C Tables 4.2.6.8 and 6.1.1.4'
W W -0.8490 6.8722 'International Tables Vol C Tables 4.2.6.8 and 6.1.1.4'

loop_
_geom_angle_atom_site_label_1
_geom_angle_atom_site_label_2
_geom_angle_atom_site_label_3
_geom_angle
_geom_angle_site_symmetry_1
_geom_angle_site_symmetry_3
_geom_angle_publ_flag
O1 W1 O2 97.95(18) . . ?
O1 W1 O3 97.51(18) . . ?
O2 W1 O3 97.95(18) . . ?
O1 W1 Cl2 98.78(15) . . ?
O2 W1 Cl2 89.32(14) . . ?
O3 W1 Cl2 161.05(12) . . ?
O1 W1 Cl1 96.19(15) . . ?
O2 W1 Cl1 165.29(12) . . ?
O3 W1 Cl1 84.13(14) . . ?
Cl2 W1 Cl1 84.56(7) . . ?
O1 W1 N8 174.38(17) . . ?
O2 W1 N8 77.89(15) . . ?
O3 W1 N8 79.48(14) . . ?
Cl2 W1 N8 85.03(11) . . ?
Cl1 W1 N8 88.25(11) . . ?
C1 O2 W1 147.7(4) . . ?
C15 O3 W1 137.7(4) . . ?
C16 N8 C7 106.2(4) . . ?
C16 N8 C9 108.3(5) . . ?
C7 N8 C9 106.8(4) . . ?
C16 N8 W1 114.1(3) . . ?
C7 N8 W1 110.8(3) . . ?
C9 N8 W1 110.3(3) . . ?
O2 C1 C6 120.2(6) . . ?
O2 C1 C2 117.2(5) . . ?
C6 C1 C2 122.7(6) . . ?
C1 C2 C3 117.4(6) . . ?
C1 C2 C17 121.0(6) . . ?
C3 C2 C17 121.5(6) . . ?
C4 C3 C2 122.2(6) . . ?
C4 C3 H3 118.9 . . ?
C2 C3 H3 118.9 . . ?
C3 C4 C5 117.8(6) . . ?
C3 C4 C18 120.9(6) . . ?
C5 C4 C18 121.3(5) . . ?
C6 C5 C4 122.4(5) . . ?
C6 C5 H5 118.8 . . ?
C4 C5 H5 118.8 . . ?
C5 C6 C1 117.5(6) . . ?
C5 C6 C7 119.9(5) . . ?
C1 C6 C7 122.3(5) . . ?
C6 C7 N8 117.0(5) . . ?
C6 C7 H7A 108.0 . . ?
N8 C7 H7A 108.0 . . ?
C6 C7 H7B 108.0 . . ?
N8 C7 H7B 108.0 . . ?
H7A C7 H7B 107.3 . . ?
N8 C9 C10 112.8(5) . . ?
N8 C9 H9A 109.0 . . ?
C10 C9 H9A 109.0 . . ?
N8 C9 H9B 109.0 . . ?
C10 C9 H9B 109.0 . . ?
H9A C9 H9B 107.8 . . ?
C15 C10 C11 118.5(5) . . ?
C15 C10 C9 119.5(5) . . ?
C11 C10 C9 122.0(5) . . ?
C12 C11 C10 121.1(5) . . ?
C12 C11 H11 119.4 . . ?
C10 C11 H11 119.4 . . ?
C11 C12 C13 119.1(5) . . ?
C11 C12 C19 121.5(5) . . ?
C13 C12 C19 119.4(5) . . ?
C12 C13 C14 121.7(6) . . ?
C12 C13 H13 119.1 . . ?
C14 C13 H13 119.1 . . ?
C15 C14 C13 116.6(5) . . ?
C15 C14 C20 121.7(5) . . ?
C13 C14 C20 121.7(5) . . ?
O3 C15 C10 119.0(5) . . ?
O3 C15 C14 118.0(5) . . ?
C10 C15 C14 122.9(5) . . ?
N8 C16 H16A 109.5 . . ?
N8 C16 H16B 109.5 . . ?
H16A C16 H16B 109.5 . . ?
N8 C16 H16C 109.5 . . ?
H16A C16 H16C 109.5 . . ?
H16B C16 H16C 109.5 . . ?
C2 C17 H17A 109.5 . . ?
C2 C17 H17B 109.5 . . ?
H17A C17 H17B 109.5 . . ?
C2 C17 H17C 109.5 . . ?
H17A C17 H17C 109.5 . . ?
H17B C17 H17C 109.5 . . ?
C4 C18 H18A 109.5 . . ?
C4 C18 H18B 109.5 . . ?
H18A C18 H18B 109.5 . . ?
C4 C18 H18C 109.5 . . ?
H18A C18 H18C 109.5 . . ?
H18B C18 H18C 109.5 . . ?
C12 C19 H19A 109.5 . . ?
C12 C19 H19B 109.5 . . ?
H19A C19 H19B 109.5 . . ?
C12 C19 H19C 109.5 . . ?
H19A C19 H19C 109.5 . . ?
H19B C19 H19C 109.5 . . ?
C14 C20 H20A 109.5 . . ?
C14 C20 H20B 109.5 . . ?
H20A C20 H20B 109.5 . . ?
C14 C20 H20C 109.5 . . ?
H20A C20 H20C 109.5 . . ?
H20B C20 H20C 109.5 . . ?
O11 W2 O12 97.79(18) . . ?
O11 W2 O13 98.04(19) . . ?
O12 W2 O13 96.72(18) . . ?
O11 W2 Cl12 99.59(16) . . ?
O12 W2 Cl12 88.15(13) . . ?
O13 W2 Cl12 160.89(12) . . ?
O11 W2 Cl11 98.10(15) . . ?
O12 W2 Cl11 163.56(11) . . ?
O13 W2 Cl11 85.21(14) . . ?
Cl12 W2 Cl11 85.08(6) . . ?
O11 W2 N28 174.81(18) . . ?
O12 W2 N28 77.69(14) . . ?
O13 W2 N28 80.11(15) . . ?
Cl12 W2 N28 82.93(12) . . ?
Cl11 W2 N28 86.61(10) . . ?
C21 O12 W2 146.5(4) . . ?
C35 O13 W2 137.7(3) . . ?
C38 N28 C27 105.9(5) . . ?
C38 N28 C29 108.8(4) . . ?
C27 N28 C29 107.2(4) . . ?
C38 N28 W2 114.7(3) . . ?
C27 N28 W2 111.4(3) . . ?
C29 N28 W2 108.6(3) . . ?
O12 C21 C22 117.9(5) . . ?
O12 C21 C26 119.8(6) . . ?
C22 C21 C26 122.3(6) . . ?
C21 C22 C23 118.0(5) . . ?
C21 C22 C36 121.4(6) . . ?
C23 C22 C36 120.6(6) . . ?
C24 C23 C22 121.6(6) . . ?
C24 C23 H23 119.2 . . ?
C22 C23 H23 119.2 . . ?
C23 C24 C25 118.1(6) . . ?
C23 C24 C37 121.6(6) . . ?
C25 C24 C37 120.3(6) . . ?
C26 C25 C24 122.8(6) . . ?
C26 C25 H25 118.6 . . ?
C24 C25 H25 118.6 . . ?
C25 C26 C21 117.1(6) . . ?
C25 C26 C27 118.5(5) . . ?
C21 C26 C27 124.2(5) . . ?
N28 C27 C26 116.9(5) . . ?
N28 C27 H27A 108.1 . . ?
C26 C27 H27A 108.1 . . ?
N28 C27 H27B 108.1 . . ?
C26 C27 H27B 108.1 . . ?
H27A C27 H27B 107.3 . . ?
N28 C29 C30 112.3(5) . . ?
N28 C29 H29A 109.1 . . ?
C30 C29 H29A 109.1 . . ?
N28 C29 H29B 109.1 . . ?
C30 C29 H29B 109.1 . . ?
H29A C29 H29B 107.9 . . ?
C35 C30 C31 117.8(5) . . ?
C35 C30 C29 119.7(5) . . ?
C31 C30 C29 122.5(5) . . ?
C32 C31 C30 122.1(5) . . ?
C32 C31 H31 119.0 . . ?
C30 C31 H31 119.0 . . ?
C31 C32 C33 118.0(6) . . ?
C31 C32 C39 121.9(6) . . ?
C33 C32 C39 120.1(6) . . ?
C34 C33 C32 122.2(6) . . ?
C34 C33 H33 118.9 . . ?
C32 C33 H33 118.9 . . ?
C35 C34 C33 117.0(5) . . ?
C35 C34 C40 121.2(6) . . ?
C33 C34 C40 121.8(6) . . ?
O13 C35 C34 118.9(5) . . ?
O13 C35 C30 118.2(5) . . ?
C34 C35 C30 122.9(5) . . ?
C22 C36 H36A 109.5 . . ?
C22 C36 H36B 109.5 . . ?
H36A C36 H36B 109.5 . . ?
C22 C36 H36C 109.5 . . ?
H36A C36 H36C 109.5 . . ?
H36B C36 H36C 109.5 . . ?
C24 C37 H37A 109.5 . . ?
C24 C37 H37B 109.5 . . ?
H37A C37 H37B 109.5 . . ?
C24 C37 H37C 109.5 . . ?
H37A C37 H37C 109.5 . . ?
H37B C37 H37C 109.5 . . ?
N28 C38 H38A 109.5 . . ?
N28 C38 H38B 109.5 . . ?
H38A C38 H38B 109.5 . . ?
N28 C38 H38C 109.5 . . ?
H38A C38 H38C 109.5 . . ?
H38B C38 H38C 109.5 . . ?
C32 C39 H39A 109.5 . . ?
C32 C39 H39B 109.5 . . ?
H39A C39 H39B 109.5 . . ?
C32 C39 H39C 109.5 . . ?
H39A C39 H39C 109.5 . . ?
H39B C39 H39C 109.5 . . ?
C34 C40 H40A 109.5 . . ?
C34 C40 H40B 109.5 . . ?
H40A C40 H40B 109.5 . . ?
C34 C40 H40C 109.5 . . ?
H40A C40 H40C 109.5 . . ?
H40B C40 H40C 109.5 . . ?

loop_
_geom_bond_atom_site_label_1
_geom_bond_atom_site_label_2
_geom_bond_distance
_geom_bond_site_symmetry_2
_geom_bond_publ_flag
W1 O1 1.677(3) . ?
W1 O2 1.860(4) . ?
W1 O3 1.885(3) . ?
W1 Cl2 2.3406(15) . ?
W1 Cl1 2.3733(16) . ?
W1 N8 2.500(4) . ?
O2 C1 1.379(7) . ?
O3 C15 1.370(6) . ?
N8 C16 1.482(7) . ?
N8 C7 1.499(7) . ?
N8 C9 1.500(7) . ?
C1 C6 1.393(8) . ?
C1 C2 1.396(9) . ?
C2 C3 1.398(8) . ?
C2 C17 1.515(8) . ?
C3 C4 1.389(8) . ?
C3 H3 0.9500 . ?
C4 C5 1.400(9) . ?
C4 C18 1.508(8) . ?
C5 C6 1.386(8) . ?
C5 H5 0.9500 . ?
C6 C7 1.492(9) . ?
C7 H7A 0.9900 . ?
C7 H7B 0.9900 . ?
C9 C10 1.500(8) . ?
C9 H9A 0.9900 . ?
C9 H9B 0.9900 . ?
C10 C15 1.378(7) . ?
C10 C11 1.387(8) . ?
C11 C12 1.387(8) . ?
C11 H11 0.9500 . ?
C12 C13 1.389(8) . ?
C12 C19 1.524(8) . ?
C13 C14 1.403(8) . ?
C13 H13 0.9500 . ?
C14 C15 1.401(8) . ?
C14 C20 1.514(8) . ?
C16 H16A 0.9800 . ?
C16 H16B 0.9800 . ?
C16 H16C 0.9800 . ?
C17 H17A 0.9800 . ?
C17 H17B 0.9800 . ?
C17 H17C 0.9800 . ?
C18 H18A 0.9800 . ?
C18 H18B 0.9800 . ?
C18 H18C 0.9800 . ?
C19 H19A 0.9800 . ?
C19 H19B 0.9800 . ?
C19 H19C 0.9800 . ?
C20 H20A 0.9800 . ?
C20 H20B 0.9800 . ?
C20 H20C 0.9800 . ?
W2 O11 1.688(3) . ?
W2 O12 1.868(4) . ?
W2 O13 1.885(4) . ?
W2 Cl12 2.3329(16) . ?
W2 Cl11 2.3417(16) . ?
W2 N28 2.518(4) . ?
O12 C21 1.367(7) . ?
O13 C35 1.381(6) . ?
N28 C38 1.488(7) . ?
N28 C27 1.491(7) . ?
N28 C29 1.504(7) . ?
C21 C22 1.383(8) . ?
C21 C26 1.410(8) . ?
C22 C23 1.406(8) . ?
C22 C36 1.517(8) . ?
C23 C24 1.386(8) . ?
C23 H23 0.9500 . ?
C24 C25 1.396(9) . ?
C24 C37 1.506(8) . ?
C25 C26 1.380(8) . ?
C25 H25 0.9500 . ?
C26 C27 1.506(9) . ?
C27 H27A 0.9900 . ?
C27 H27B 0.9900 . ?
C29 C30 1.513(8) . ?
C29 H29A 0.9900 . ?
C29 H29B 0.9900 . ?
C30 C35 1.388(7) . ?
C30 C31 1.394(8) . ?
C31 C32 1.373(8) . ?
C31 H31 0.9500 . ?
C32 C33 1.405(8) . ?
C32 C39 1.513(8) . ?
C33 C34 1.394(8) . ?
C33 H33 0.9500 . ?
C34 C35 1.384(8) . ?
C34 C40 1.505(7) . ?
C36 H36A 0.9800 . ?
C36 H36B 0.9800 . ?
C36 H36C 0.9800 . ?
C37 H37A 0.9800 . ?
C37 H37B 0.9800 . ?
C37 H37C 0.9800 . ?
C38 H38A 0.9800 . ?
C38 H38B 0.9800 . ?
C38 H38C 0.9800 . ?
C39 H39A 0.9800 . ?
C39 H39B 0.9800 . ?
C39 H39C 0.9800 . ?
C40 H40A 0.9800 . ?
C40 H40B 0.9800 . ?
C40 H40C 0.9800 . ?

loop_
_geom_torsion_atom_site_label_1
_geom_torsion_atom_site_label_2
_geom_torsion_atom_site_label_3
_geom_torsion_atom_site_label_4
_geom_torsion
_geom_torsion_site_symmetry_1
_geom_torsion_site_symmetry_2
_geom_torsion_site_symmetry_3
_geom_torsion_site_symmetry_4
_geom_torsion_publ_flag
W1 O2 C1 C6 2.8(10) . . . . ?
W1 O2 C1 C2 -176.8(5) . . . . ?
O2 C1 C2 C3 179.7(5) . . . . ?
C6 C1 C2 C3 0.2(9) . . . . ?
O2 C1 C2 C17 3.6(8) . . . . ?
C6 C1 C2 C17 -176.0(5) . . . . ?
C1 C2 C3 C4 0.6(9) . . . . ?
C17 C2 C3 C4 176.8(6) . . . . ?
C2 C3 C4 C5 -0.6(9) . . . . ?
C2 C3 C4 C18 -178.3(6) . . . . ?
C3 C4 C5 C6 -0.2(9) . . . . ?
C18 C4 C5 C6 177.5(6) . . . . ?
C4 C5 C6 C1 0.9(9) . . . . ?
C4 C5 C6 C7 -173.2(5) . . . . ?
O2 C1 C6 C5 179.5(5) . . . . ?
C2 C1 C6 C5 -0.9(8) . . . . ?
O2 C1 C6 C7 -6.6(8) . . . . ?
C2 C1 C6 C7 173.0(5) . . . . ?
C5 C6 C7 N8 -144.5(5) . . . . ?
C1 C6 C7 N8 41.7(7) . . . . ?
C16 N8 C7 C6 177.2(4) . . . . ?
C9 N8 C7 C6 61.8(6) . . . . ?
W1 N8 C7 C6 -58.4(5) . . . . ?
C16 N8 C9 C10 63.6(6) . . . . ?
C7 N8 C9 C10 177.7(5) . . . . ?
W1 N8 C9 C10 -61.8(6) . . . . ?
N8 C9 C10 C15 56.8(8) . . . . ?
N8 C9 C10 C11 -126.2(6) . . . . ?
C15 C10 C11 C12 -1.0(9) . . . . ?
C9 C10 C11 C12 -178.0(6) . . . . ?
C10 C11 C12 C13 -0.2(9) . . . . ?
C10 C11 C12 C19 180.0(6) . . . . ?
C11 C12 C13 C14 0.4(10) . . . . ?
C19 C12 C13 C14 -179.8(6) . . . . ?
C12 C13 C14 C15 0.6(9) . . . . ?
C12 C13 C14 C20 179.2(6) . . . . ?
W1 O3 C15 C10 -53.8(8) . . . . ?
W1 O3 C15 C14 126.5(5) . . . . ?
C11 C10 C15 O3 -177.7(5) . . . . ?
C9 C10 C15 O3 -0.6(9) . . . . ?
C11 C10 C15 C14 2.0(9) . . . . ?
C9 C10 C15 C14 179.1(6) . . . . ?
C13 C14 C15 O3 177.9(5) . . . . ?
C20 C14 C15 O3 -0.7(9) . . . . ?
C13 C14 C15 C10 -1.8(9) . . . . ?
C20 C14 C15 C10 179.6(6) . . . . ?
W2 O12 C21 C22 -165.0(5) . . . . ?
W2 O12 C21 C26 13.8(9) . . . . ?
O12 C21 C22 C23 179.5(5) . . . . ?
C26 C21 C22 C23 0.7(9) . . . . ?
O12 C21 C22 C36 1.1(8) . . . . ?
C26 C21 C22 C36 -177.7(5) . . . . ?
C21 C22 C23 C24 1.0(9) . . . . ?
C36 C22 C23 C24 179.4(5) . . . . ?
C22 C23 C24 C25 -1.3(9) . . . . ?
C22 C23 C24 C37 -179.4(6) . . . . ?
C23 C24 C25 C26 -0.2(9) . . . . ?
C37 C24 C25 C26 178.0(5) . . . . ?
C24 C25 C26 C21 1.8(9) . . . . ?
C24 C25 C26 C27 -173.3(5) . . . . ?
O12 C21 C26 C25 179.2(5) . . . . ?
C22 C21 C26 C25 -2.1(8) . . . . ?
O12 C21 C26 C27 -6.1(8) . . . . ?
C22 C21 C26 C27 172.7(5) . . . . ?
C38 N28 C27 C26 179.6(5) . . . . ?
C29 N28 C27 C26 63.6(6) . . . . ?
W2 N28 C27 C26 -55.1(6) . . . . ?
C25 C26 C27 N28 -149.1(5) . . . . ?
C21 C26 C27 N28 36.2(8) . . . . ?
C38 N28 C29 C30 61.3(6) . . . . ?
C27 N28 C29 C30 175.5(5) . . . . ?
W2 N28 C29 C30 -64.0(5) . . . . ?
N28 C29 C30 C35 58.7(7) . . . . ?
N28 C29 C30 C31 -124.0(6) . . . . ?
C35 C30 C31 C32 -0.3(9) . . . . ?
C29 C30 C31 C32 -177.7(6) . . . . ?
C30 C31 C32 C33 -0.2(10) . . . . ?
C30 C31 C32 C39 178.9(7) . . . . ?
C31 C32 C33 C34 -0.4(10) . . . . ?
C39 C32 C33 C34 -179.4(6) . . . . ?
C32 C33 C34 C35 1.4(10) . . . . ?
C32 C33 C34 C40 -179.3(6) . . . . ?
W2 O13 C35 C34 127.2(5) . . . . ?
W2 O13 C35 C30 -53.4(8) . . . . ?
C33 C34 C35 O13 177.4(5) . . . . ?
C40 C34 C35 O13 -1.8(9) . . . . ?
C33 C34 C35 C30 -2.0(9) . . . . ?
C40 C34 C35 C30 178.8(6) . . . . ?
C31 C30 C35 O13 -178.0(5) . . . . ?
C29 C30 C35 O13 -0.5(8) . . . . ?
C31 C30 C35 C34 1.5(9) . . . . ?
C29 C30 C35 C34 178.9(6) . . . . ?
